data_1100736
loop_
_publ_author_name
'Cheng Zhang'
'Robertha C. Howell'
'Qun-Hui Luo'
'Heidi L. Fieselmann'
'Louis J. Todaro'
'Lynn C. Francesconi'

_publ_section_title
;

Influence of Steric and Electronic Properties of the Defect Site,

Lanthanide Ionic Radii, and Solution Conditions on the Composition of

Lanthanide(III) \a1-P2W17O6110-Polyoxometalates

;
_journal_name_full 'Inorganic Chemistry'
_journal_page_first 3569
_journal_page_last 3578
_journal_paper_doi 10.1021/ic050103o
_journal_volume 44
_journal_year 2005
_chemical_formula_sum 'K14 La O158 P4 W34'
_chemical_formula_weight 9589.09
_chemical_name_systematic
; 

 ? 

;
_space_group_IT_number 15
_symmetry_cell_setting monoclinic
_symmetry_space_group_name_Hall '-C 2yc'
_symmetry_space_group_name_H-M 'C 1 2/c 1'
_atom_sites_solution_hydrogens geom
_atom_sites_solution_primary direct
_atom_sites_solution_secondary difmap
_audit_creation_method SHELXL-97
_cell_angle_alpha 90.00
_cell_angle_beta 104.53(3)
_cell_angle_gamma 90.00
_cell_formula_units_Z 4
_cell_length_a 41.339(8)
_cell_length_b 15.636(3)
_cell_length_c 24.988(5)
_cell_measurement_temperature 293(2)
_cell_volume 15635(6)
_computing_structure_refinement 'SHELXL-97 (Sheldrick, 1997)'
_computing_structure_solution 'SHELXS-97 (Sheldrick, 1990)'
_diffrn_ambient_temperature 293(2)
_diffrn_measured_fraction_theta_full 0.991
_diffrn_measured_fraction_theta_max 0.991
_diffrn_radiation_monochromator graphite
_diffrn_radiation_source 'fine-focus sealed tube'
_diffrn_radiation_type MoK\a
_diffrn_radiation_wavelength 0.71073
_diffrn_reflns_av_R_equivalents 0.0557
_diffrn_reflns_av_sigmaI/netI 0.0661
_diffrn_reflns_limit_h_max 53
_diffrn_reflns_limit_h_min -53
_diffrn_reflns_limit_k_max 20
_diffrn_reflns_limit_k_min -20
_diffrn_reflns_limit_l_max 32
_diffrn_reflns_limit_l_min -32
_diffrn_reflns_number 34400
_diffrn_reflns_theta_full 27.57
_diffrn_reflns_theta_max 27.57
_diffrn_reflns_theta_min 1.40
_exptl_absorpt_coefficient_mu 25.692
_exptl_crystal_density_diffrn 4.074
_exptl_crystal_density_method 'not measured'
_exptl_crystal_F_000 16652
_refine_diff_density_max 10.493
_refine_diff_density_min -7.549
_refine_diff_density_rms 0.997
_refine_ls_extinction_method none
_refine_ls_goodness_of_fit_ref 1.070
_refine_ls_hydrogen_treatment mixed
_refine_ls_matrix_type full
_refine_ls_number_parameters 568
_refine_ls_number_reflns 17934
_refine_ls_number_restraints 0
_refine_ls_restrained_S_all 1.070
_refine_ls_R_factor_all 0.1162
_refine_ls_R_factor_gt 0.0744
_refine_ls_shift/su_max 0.002
_refine_ls_shift/su_mean 0.000
_refine_ls_structure_factor_coef Fsqd
_refine_ls_weighting_details 'calc w=1/[\s^2^(Fo^2^)+(0.1104P)^2^+2917.2334P] where P=(Fo^2^+2Fc^2^)/3'
_refine_ls_weighting_scheme calc
_refine_ls_wR_factor_gt 0.1953
_refine_ls_wR_factor_ref 0.2360
_reflns_number_gt 12594
_reflns_number_total 17934
_reflns_threshold_expression >2sigma(I)
_cod_data_source_file ic050103osi20050113_051630.cif
_cod_data_source_block Lanthanum_a1P2W17O61_1to2
_cod_original_cell_volume 15635(5)
_cod_database_code 1100736

loop_
_symmetry_equiv_pos_as_xyz
'x, y, z'
'-x, y, -z+1/2'
'x+1/2, y+1/2, z'
'-x+1/2, y+1/2, -z+1/2'
'-x, -y, -z'
'x, -y, z-1/2'
'-x+1/2, -y+1/2, -z'
'x+1/2, -y+1/2, z-1/2'

loop_
_atom_site_label
_atom_site_type_symbol
_atom_site_fract_x
_atom_site_fract_y
_atom_site_fract_z
_atom_site_U_iso_or_equiv
_atom_site_adp_type
_atom_site_occupancy
_atom_site_symmetry_multiplicity
_atom_site_calc_flag
_atom_site_refinement_flags
_atom_site_disorder_assembly
_atom_site_disorder_group
W1 W 0.09244(2) 0.10038(7) 1.03130(4) 0.0233(2) Uani 1 1 d . . .
W2 W 0.02275(2) 0.07338(7) 0.90275(3) 0.0202(2) Uani 1 1 d . . .
W3 W 0.03694(3) 0.28133(7) 0.97872(4) 0.0289(2) Uani 1 1 d . . .
W4 W 0.15812(2) 0.22013(8) 1.02124(4) 0.0311(3) Uani 1 1 d . . .
W5 W 0.06439(2) -0.03596(7) 0.75190(4) 0.0252(2) Uani 1 1 d . . .
W6 W 0.06519(3) -0.12746(7) 0.87213(4) 0.0271(2) Uani 1 1 d . . .
W7 W 0.09266(2) 0.28184(8) 0.77711(4) 0.0315(3) Uani 1 1 d . . .
W8 W 0.13867(2) 0.09160(9) 0.74297(4) 0.0372(3) Uani 1 1 d . . .
W9 W 0.13498(3) -0.09488(8) 0.99606(4) 0.0323(3) Uani 1 1 d . . .
W10 W 0.16004(3) 0.31633(10) 0.88759(5) 0.0441(3) Uani 1 1 d . . .
W11 W 0.20082(2) 0.02205(10) 0.98638(4) 0.0391(3) Uani 1 1 d . . .
W12 W 0.10232(3) 0.40277(8) 0.96772(5) 0.0387(3) Uani 1 1 d . . .
La1 La 0.0000 0.16333(13) 0.7500 0.0197(4) Uani 1 2 d S . .
W14 W 0.03575(3) 0.36980(7) 0.85322(4) 0.0320(3) Uani 1 1 d . . .
W15 W 0.20337(3) 0.12006(11) 0.85343(4) 0.0494(4) Uani 1 1 d . . .
W16 W 0.21317(3) -0.11506(12) 0.87055(5) 0.0591(5) Uani 1 1 d . . .
W17 W 0.14704(4) -0.23373(10) 0.88149(5) 0.0518(4) Uani 1 1 d . . .
W18 W 0.14724(3) -0.14194(11) 0.75775(4) 0.0486(4) Uani 1 1 d . . .
P1 P 0.13602(15) -0.0126(5) 0.8656(3) 0.0307(16) Uani 1 1 d . . .
P2 P 0.09041(14) 0.1969(5) 0.9054(2) 0.0263(14) Uani 1 1 d . . .
O21 O -0.0048(4) 0.1044(11) 0.8395(7) 0.023(3) Uiso 1 1 d . . .
O35 O 0.0602(4) 0.0551(10) 0.9748(6) 0.021(3) Uiso 1 1 d . . .
O39 O 0.0589(4) 0.2124(11) 0.7603(7) 0.025(3) Uiso 1 1 d . . .
O17 O -0.0058(4) 0.0241(11) 0.9329(7) 0.025(3) Uiso 1 1 d . . .
O16 O 0.0400(5) -0.2065(13) 0.8863(8) 0.037(4) Uiso 1 1 d . . .
O43 O 0.1854(5) 0.1209(13) 0.7764(8) 0.037(4) Uiso 1 1 d . . .
O5 O 0.0688(4) 0.2066(10) 1.0255(6) 0.020(3) Uiso 1 1 d . . .
O9 O 0.0131(4) 0.2807(12) 0.8188(7) 0.031(4) Uiso 1 1 d . . .
O50 O 0.0429(4) -0.0623(11) 0.6854(6) 0.022(3) Uiso 1 1 d . . .
O40 O 0.0933(4) -0.1055(11) 0.9437(7) 0.024(3) Uiso 1 1 d . . .
O41 O 0.0508(4) -0.1264(11) 0.7948(7) 0.023(3) Uiso 1 1 d . . .
O8 O 0.0703(5) 0.3612(13) 0.8156(8) 0.035(4) Uiso 1 1 d . . .
O42 O 0.0963(4) 0.0448(11) 0.7369(7) 0.026(4) Uiso 1 1 d . . .
O32 O 0.0634(4) 0.1337(11) 0.8793(7) 0.024(3) Uiso 1 1 d . . .
O11 O 0.0396(4) -0.0307(10) 0.8802(6) 0.021(3) Uiso 1 1 d . . .
O19 O 0.0888(5) 0.3408(13) 0.7176(8) 0.035(4) Uiso 1 1 d . . .
O52 O 0.1913(5) 0.2581(14) 1.0725(8) 0.039(5) Uiso 1 1 d . . .
O18 O 0.0816(4) 0.0637(12) 1.0891(7) 0.031(4) Uiso 1 1 d . . .
O14 O 0.1790(5) 0.1102(12) 1.0139(7) 0.032(4) Uiso 1 1 d . . .
O46 O 0.0703(5) 0.4456(14) 0.9106(8) 0.040(5) Uiso 1 1 d . . .
O47 O 0.0169(5) 0.3567(12) 0.9177(8) 0.034(4) Uiso 1 1 d . . .
O4 O 0.0190(4) 0.1843(11) 0.9380(7) 0.027(4) Uiso 1 1 d . . .
O37 O 0.1707(5) 0.2593(13) 0.9584(8) 0.037(4) Uiso 1 1 d . . .
O51 O 0.2396(5) 0.0314(13) 1.0324(8) 0.038(4) Uiso 1 1 d . . .
O26 O 0.0731(4) 0.2796(11) 0.9198(7) 0.025(4) Uiso 1 1 d . . .
O53 O 0.1032(5) -0.1214(13) 0.7497(8) 0.034(4) Uiso 1 1 d . . .
O1 O 0.0097(5) 0.2954(13) 1.0207(8) 0.035(4) Uiso 1 1 d . . .
O33 O 0.1809(5) -0.0612(13) 1.0242(8) 0.035(4) Uiso 1 1 d . . .
O13 O 0.1218(4) 0.0040(11) 1.0240(7) 0.026(4) Uiso 1 1 d . . .
O36 O 0.1339(4) 0.1638(11) 1.0656(7) 0.024(3) Uiso 1 1 d . . .
O45 O 0.0691(5) 0.3725(12) 1.0055(8) 0.033(4) Uiso 1 1 d . . .
O34 O 0.2538(6) -0.1484(17) 0.8816(10) 0.058(6) Uiso 1 1 d . . .
O44 O 0.2065(5) 0.0948(14) 0.9282(9) 0.043(5) Uiso 1 1 d . . .
O49 O 0.1369(5) 0.1113(13) 0.6753(8) 0.039(5) Uiso 1 1 d . . .
O29 O 0.1480(4) 0.0661(12) 0.8374(7) 0.030(4) Uiso 1 1 d . . .
O15 O 0.1304(5) -0.1652(14) 1.0469(8) 0.041(5) Uiso 1 1 d . . .
O54 O 0.1014(4) -0.2024(12) 0.8656(7) 0.032(4) Uiso 1 1 d . . .
O27 O 0.1463(4) -0.0035(12) 0.9291(7) 0.029(4) Uiso 1 1 d . . .
O20 O 0.1937(6) 0.3872(16) 0.8973(10) 0.052(6) Uiso 1 1 d . . .
O38 O 0.1360(5) 0.3427(13) 0.8179(8) 0.033(4) Uiso 1 1 d . . .
O12 O 0.1813(5) 0.2223(13) 0.8581(8) 0.040(5) Uiso 1 1 d . . .
O2 O 0.0128(5) 0.4567(14) 0.8208(9) 0.042(5) Uiso 1 1 d . . .
O6 O 0.1307(5) 0.3143(13) 1.0149(8) 0.035(4) Uiso 1 1 d . . .
O23 O 0.1552(5) -0.0281(13) 0.7430(8) 0.038(5) Uiso 1 1 d . . .
O28 O 0.0982(4) -0.0272(11) 0.8441(7) 0.024(3) Uiso 1 1 d . . .
O22 O 0.1503(5) -0.1801(13) 0.9506(8) 0.036(4) Uiso 1 1 d . . .
O24 O 0.1446(5) -0.2442(15) 0.8041(9) 0.045(5) Uiso 1 1 d . . .
O30 O 0.1117(4) 0.2258(11) 0.8660(7) 0.024(3) Uiso 1 1 d . . .
O48 O 0.2431(6) 0.1622(15) 0.8559(9) 0.049(5) Uiso 1 1 d . . .
O31 O 0.1129(4) 0.1614(11) 0.9598(6) 0.023(3) Uiso 1 1 d . . .
O7 O 0.1328(5) 0.3846(13) 0.9209(8) 0.040(5) Uiso 1 1 d . . .
O25 O 0.1542(5) -0.0965(13) 0.8502(8) 0.039(5) Uiso 1 1 d . . .
O3 O 0.1191(6) 0.4937(16) 1.0031(9) 0.050(5) Uiso 1 1 d . . .
O59 O 0.2123(5) -0.0685(14) 0.9412(9) 0.043(5) Uiso 1 1 d . . .
O55 O 0.1963(5) -0.1496(14) 0.7968(8) 0.042(5) Uiso 1 1 d . . .
O57 O 0.1501(6) -0.1955(16) 0.6986(10) 0.052(6) Uiso 1 1 d . . .
O56 O 0.1948(6) -0.2188(15) 0.8936(9) 0.049(5) Uiso 1 1 d . . .
O58 O 0.1460(7) -0.3443(18) 0.8982(11) 0.063(7) Uiso 1 1 d . . .
O60 O 0.2137(5) -0.0011(14) 0.8475(9) 0.044(5) Uiso 1 1 d . . .
O10 O 0.1239(4) 0.1967(12) 0.7620(7) 0.028(4) Uiso 1 1 d . . .
K2 K 0.2436(2) 0.1565(9) 1.1188(4) 0.088(3) Uani 1 1 d . . .
K1 K -0.0623(3) 0.2823(9) 0.9856(6) 0.106(4) Uani 1 1 d . . .
O61 O 0.0384(4) 0.0418(10) 0.7702(6) 0.019(3) Uiso 1 1 d . . .
K4 K 0.06700(13) -0.0891(4) 1.1265(2) 0.0320(13) Uani 1 1 d . . .
K5 K 0.01881(15) -0.1464(5) 0.5904(2) 0.0368(14) Uani 1 1 d . . .
K6 K 0.1119(5) 0.3179(12) 1.1200(7) 0.139(6) Uani 1 1 d . . .
O62 O 0.0507(5) -0.2599(15) 1.1214(9) 0.045(5) Uiso 1 1 d . . .
O63 O -0.0414(5) 0.1166(13) 0.9937(8) 0.039(5) Uiso 1 1 d . . .
O64 O 0.1840(5) 0.0467(14) 1.1366(9) 0.042(5) Uiso 1 1 d . . .
O65 O 0.1954(7) 0.3404(18) 1.1778(11) 0.064(7) Uiso 1 1 d . . .
O66 O 0.2869(9) -0.084(2) 1.0962(14) 0.090(10) Uiso 1 1 d . . .
O67 O 0.0019(10) -0.362(3) 0.8537(16) 0.104(11) Uiso 1 1 d . . .
O68 O 0.3079(9) -0.022(2) 1.0385(15) 0.094(10) Uiso 1 1 d . . .
O69 O 0.2199(9) -0.224(2) 1.0195(14) 0.092(10) Uiso 1 1 d . . .
K7 K 0.0000 -0.254(3) 0.7500 0.29(2) Uani 1 2 d S . .
O71 O -0.0533(7) 0.507(2) 0.7726(12) 0.074(8) Uiso 1 1 d . . .
O72 O 0.2279(7) -0.002(2) 1.2333(12) 0.069(7) Uiso 1 1 d . . .
K8 K 0.2500 0.2500 1.0000 0.28(3) Uani 1 2 d S . .
O74 O 0.0595(11) -0.262(3) 0.6599(18) 0.125(14) Uiso 1 1 d . . .
O75 O 0.2383(16) 0.198(4) 1.234(2) 0.16(2) Uiso 1 1 d . . .
O76 O 0.2145(19) 0.221(5) 1.192(3) 0.20(3) Uiso 1 1 d . . .
O77 O 0.1086(11) 0.521(3) 0.8208(17) 0.114(13) Uiso 1 1 d . . .
O78 O 0.212(2) -0.115(6) 1.144(4) 0.26(4) Uiso 1 1 d . . .
O79 O 0.272(2) 0.012(6) 1.172(3) 0.24(3) Uiso 1 1 d . . .
O80 O 0.264(4) 0.141(11) 1.217(6) 0.39(8) Uiso 1 1 d . . .
O81 O -0.043(3) 0.436(7) 0.941(4) 0.30(5) Uiso 1 1 d . . .
K3 K 0.267(5) 0.406(10) 0.809(8) 0.72(16) Uani 0.63(3) 1 d P . 1
K3 K 0.2815(4) 0.1007(14) 0.9733(7) 0.043(7) Uani 0.37(3) 1 d P . 2

loop_
_atom_site_aniso_label
_atom_site_aniso_U_11
_atom_site_aniso_U_22
_atom_site_aniso_U_33
_atom_site_aniso_U_23
_atom_site_aniso_U_13
_atom_site_aniso_U_12
W1 0.0148(4) 0.0402(6) 0.0132(4) -0.0011(4) 0.0003(3) -0.0023(4)
W2 0.0118(4) 0.0338(6) 0.0140(4) -0.0007(4) 0.0012(3) -0.0019(4)
W3 0.0262(5) 0.0362(6) 0.0210(5) -0.0073(4) -0.0006(4) 0.0049(4)
W4 0.0165(4) 0.0534(7) 0.0191(5) 0.0008(4) -0.0037(3) -0.0087(4)
W5 0.0187(4) 0.0425(6) 0.0134(4) 0.0012(4) 0.0021(3) 0.0091(4)
W6 0.0321(5) 0.0317(6) 0.0156(4) 0.0005(4) 0.0024(4) 0.0060(4)
W7 0.0205(5) 0.0476(7) 0.0217(5) 0.0067(4) -0.0031(4) -0.0122(4)
W8 0.0134(4) 0.0818(9) 0.0154(5) 0.0047(5) 0.0020(3) 0.0019(5)
W9 0.0311(5) 0.0481(7) 0.0148(4) 0.0029(4) 0.0006(4) 0.0132(5)
W10 0.0244(5) 0.0769(10) 0.0247(5) 0.0098(5) -0.0058(4) -0.0224(6)
W11 0.0179(5) 0.0794(9) 0.0169(5) 0.0028(5) -0.0018(4) 0.0137(5)
W12 0.0411(6) 0.0364(7) 0.0288(6) -0.0015(5) -0.0098(5) -0.0090(5)
La1 0.0107(7) 0.0303(11) 0.0162(8) 0.000 -0.0004(6) 0.000
W14 0.0339(5) 0.0294(6) 0.0255(5) -0.0015(4) -0.0061(4) 0.0002(4)
W15 0.0125(4) 0.1140(13) 0.0197(5) 0.0064(6) 0.0004(4) -0.0033(6)
W16 0.0304(6) 0.1203(14) 0.0227(6) -0.0038(7) -0.0009(4) 0.0421(8)
W17 0.0607(8) 0.0671(10) 0.0212(5) -0.0017(5) -0.0015(5) 0.0435(7)
W18 0.0357(6) 0.0883(11) 0.0189(5) -0.0038(6) 0.0016(4) 0.0370(7)
P1 0.016(3) 0.056(5) 0.018(3) -0.001(3) 0.000(2) 0.013(3)
P2 0.015(3) 0.049(4) 0.013(3) -0.003(3) -0.001(2) -0.006(3)
K2 0.045(5) 0.146(11) 0.066(6) -0.010(6) 0.004(4) -0.012(6)
K1 0.063(6) 0.129(11) 0.123(10) -0.049(8) 0.018(6) 0.017(7)
K4 0.020(2) 0.053(4) 0.019(2) 0.001(2) -0.0013(19) -0.003(2)
K5 0.030(3) 0.055(4) 0.025(3) -0.005(3) 0.005(2) 0.003(3)
K6 0.140(14) 0.139(14) 0.135(13) -0.016(11) 0.032(11) 0.010(11)
K7 0.34(7) 0.21(4) 0.31(6) 0.000 0.07(5) 0.000
K8 0.16(3) 0.19(4) 0.47(8) -0.08(5) 0.03(4) -0.04(3)
K3 0.7(3) 0.5(2) 1.0(4) -0.4(2) 0.5(3) -0.3(2)
K3 0.018(8) 0.077(15) 0.027(9) 0.015(8) -0.006(6) -0.025(8)

loop_
_atom_type_symbol
_atom_type_description
_atom_type_scat_dispersion_real
_atom_type_scat_dispersion_imag
_atom_type_scat_source
O O 0.0106 0.0060 'International Tables Vol C Tables 4.2.6.8 and 6.1.1.4'
P P 0.1023 0.0942 'International Tables Vol C Tables 4.2.6.8 and 6.1.1.4'
K K 0.2009 0.2494 'International Tables Vol C Tables 4.2.6.8 and 6.1.1.4'
La La -0.2871 2.4523 'International Tables Vol C Tables 4.2.6.8 and 6.1.1.4'
W W -0.8490 6.8722 'International Tables Vol C Tables 4.2.6.8 and 6.1.1.4'

loop_
_geom_angle_atom_site_label_1
_geom_angle_atom_site_label_2
_geom_angle_atom_site_label_3
_geom_angle
_geom_angle_site_symmetry_1
_geom_angle_site_symmetry_3
_geom_angle_publ_flag
O18 W1 O35 103.2(8) . . ?
O18 W1 O5 96.8(8) . . ?
O35 W1 O5 91.1(7) . . ?
O18 W1 O13 96.8(8) . . ?
O35 W1 O13 88.8(7) . . ?
O5 W1 O13 166.1(7) . . ?
O18 W1 O36 100.6(8) . . ?
O35 W1 O36 156.1(7) . . ?
O5 W1 O36 88.1(7) . . ?
O13 W1 O36 86.4(7) . . ?
O18 W1 O31 172.4(7) . . ?
O35 W1 O31 84.3(6) . . ?
O5 W1 O31 82.2(6) . . ?
O13 W1 O31 83.9(6) . . ?
O36 W1 O31 71.9(6) . . ?
O18 W1 K5 47.7(6) . 6_556 ?
O35 W1 K5 82.7(5) . 6_556 ?
O5 W1 K5 54.4(5) . 6_556 ?
O13 W1 K5 139.2(5) . 6_556 ?
O36 W1 K5 115.5(5) . 6_556 ?
O31 W1 K5 134.2(4) . 6_556 ?
O18 W1 K6 82.9(7) . . ?
O35 W1 K6 139.5(6) . . ?
O5 W1 K6 48.4(5) . . ?
O13 W1 K6 130.8(6) . . ?
O36 W1 K6 46.1(6) . . ?
O31 W1 K6 90.9(5) . . ?
K5 W1 K6 72.1(3) 6_556 . ?
O18 W1 K4 27.1(6) . . ?
O35 W1 K4 85.7(5) . . ?
O5 W1 K4 118.1(5) . . ?
O13 W1 K4 75.8(5) . . ?
O36 W1 K4 115.5(5) . . ?
O31 W1 K4 157.5(4) . . ?
K5 W1 K4 63.93(13) 6_556 . ?
K6 W1 K4 109.6(3) . . ?
O17 W2 O21 98.9(8) . . ?
O17 W2 O11 95.0(7) . . ?
O21 W2 O11 99.8(7) . . ?
O17 W2 O4 93.4(7) . . ?
O21 W2 O4 93.1(7) . . ?
O11 W2 O4 163.3(7) . . ?
O17 W2 O35 90.2(7) . . ?
O21 W2 O35 169.8(7) . . ?
O11 W2 O35 83.7(6) . . ?
O4 W2 O35 81.9(7) . . ?
O17 W2 O32 170.3(7) . . ?
O21 W2 O32 90.4(7) . . ?
O11 W2 O32 85.7(7) . . ?
O4 W2 O32 83.6(7) . . ?
O35 W2 O32 80.3(6) . . ?
O17 W2 K4 48.7(6) . 5_557 ?
O21 W2 K4 53.2(5) . 5_557 ?
O11 W2 K4 115.6(5) . 5_557 ?
O4 W2 K4 80.7(5) . 5_557 ?
O35 W2 K4 133.7(4) . 5_557 ?
O32 W2 K4 139.1(5) . 5_557 ?
O17 W2 K5 39.3(6) . 2_556 ?
O21 W2 K5 95.2(6) . 2_556 ?
O11 W2 K5 57.0(5) . 2_556 ?
O4 W2 K5 132.7(5) . 2_556 ?
O35 W2 K5 94.8(5) . 2_556 ?
O32 W2 K5 142.6(5) . 2_556 ?
K4 W2 K5 67.87(14) 5_557 2_556 ?
O1 W3 O4 101.7(8) . . ?
O1 W3 O5 99.1(8) . . ?
O4 W3 O5 87.5(7) . . ?
O1 W3 O47 100.6(8) . . ?
O4 W3 O47 91.8(8) . . ?
O5 W3 O47 160.0(7) . . ?
O1 W3 O45 100.9(9) . . ?
O4 W3 O45 157.2(8) . . ?
O5 W3 O45 86.1(7) . . ?
O47 W3 O45 86.9(8) . . ?
O1 W3 O26 173.3(8) . . ?
O4 W3 O26 83.0(7) . . ?
O5 W3 O26 85.8(6) . . ?
O47 W3 O26 74.3(7) . . ?
O45 W3 O26 74.8(7) . . ?
O1 W3 K5 48.3(7) . 6_556 ?
O4 W3 K5 79.7(5) . 6_556 ?
O5 W3 K5 55.7(5) . 6_556 ?
O47 W3 K5 143.8(6) . 6_556 ?
O45 W3 K5 113.9(6) . 6_556 ?
O26 W3 K5 138.0(4) . 6_556 ?
O1 W3 K6 85.8(7) . . ?
O4 W3 K6 133.6(6) . . ?
O5 W3 K6 46.2(5) . . ?
O47 W3 K6 132.2(6) . . ?
O45 W3 K6 45.7(6) . . ?
O26 W3 K6 94.5(5) . . ?
K5 W3 K6 71.6(3) 6_556 . ?
O52 W4 O6 98.4(9) . . ?
O52 W4 O37 100.0(9) . . ?
O6 W4 O37 87.7(8) . . ?
O52 W4 O36 99.5(8) . . ?
O6 W4 O36 91.0(8) . . ?
O37 W4 O36 160.5(8) . . ?
O52 W4 O14 94.9(9) . . ?
O6 W4 O14 166.7(8) . . ?
O37 W4 O14 89.3(8) . . ?
O36 W4 O14 87.5(7) . . ?
O52 W4 O31 174.4(8) . . ?
O6 W4 O31 83.2(7) . . ?
O37 W4 O31 85.5(7) . . ?
O36 W4 O31 75.0(6) . . ?
O14 W4 O31 83.7(7) . . ?
O52 W4 K3 46.9(7) . 7_557 ?
O6 W4 K3 78.1(7) . 7_557 ?
O37 W4 K3 57.5(7) . 7_557 ?
O36 W4 K3 141.0(6) . 7_557 ?
O14 W4 K3 110.9(6) . 7_557 ?
O31 W4 K3 138.7(5) . 7_557 ?
O52 W4 K6 79.4(7) . . ?
O6 W4 K6 48.4(6) . . ?
O37 W4 K6 134.6(7) . . ?
O36 W4 K6 51.6(6) . . ?
O14 W4 K6 136.1(6) . . ?
O31 W4 K6 97.9(5) . . ?
K3 W4 K6 96.6(4) 7_557 . ?
O52 W4 K2 36.5(7) . . ?
O6 W4 K2 134.6(6) . . ?
O37 W4 K2 102.1(6) . . ?
O36 W4 K2 92.6(5) . . ?
O14 W4 K2 58.6(6) . . ?
O31 W4 K2 141.1(5) . . ?
K3 W4 K2 71.0(3) 7_557 . ?
K6 W4 K2 102.8(3) . . ?
O52 W4 K8 56.9(7) . . ?
O6 W4 K8 118.7(6) . . ?
O37 W4 K8 51.6(6) . . ?
O36 W4 K8 142.7(5) . . ?
O14 W4 K8 68.4(5) . . ?
O31 W4 K8 127.0(4) . . ?
K3 W4 K8 42.9(3) 7_557 . ?
K6 W4 K8 133.6(3) . . ?
K2 W4 K8 50.78(17) . . ?
O50 W5 O61 102.4(7) . . ?
O50 W5 O42 100.5(7) . . ?
O61 W5 O42 95.2(7) . . ?
O50 W5 O41 101.9(7) . . ?
O61 W5 O41 94.5(7) . . ?
O42 W5 O41 153.0(7) . . ?
O50 W5 O53 92.0(7) . . ?
O61 W5 O53 165.6(7) . . ?
O42 W5 O53 81.2(7) . . ?
O41 W5 O53 83.2(7) . . ?
O50 W5 O28 168.8(7) . . ?
O61 W5 O28 87.5(6) . . ?
O42 W5 O28 83.5(6) . . ?
O41 W5 O28 71.8(6) . . ?
O53 W5 O28 78.2(6) . . ?
O50 W5 K4 55.4(5) . 6 ?
O61 W5 K4 90.3(5) . 6 ?
O42 W5 K4 47.7(5) . 6 ?
O41 W5 K4 157.3(5) . 6 ?
O53 W5 K4 97.4(5) . 6 ?
O28 W5 K4 130.7(4) . 6 ?
O16 W6 O41 99.6(8) . . ?
O16 W6 O11 99.8(8) . . ?
O41 W6 O11 93.5(7) . . ?
O16 W6 O40 101.3(8) . . ?
O41 W6 O40 158.2(7) . . ?
O11 W6 O40 88.9(7) . . ?
O16 W6 O54 95.9(9) . . ?
O41 W6 O54 88.3(7) . . ?
O11 W6 O54 163.6(7) . . ?
O40 W6 O54 83.5(7) . . ?
O16 W6 O28 174.0(8) . . ?
O41 W6 O28 74.8(6) . . ?
O11 W6 O28 82.9(6) . . ?
O40 W6 O28 84.0(7) . . ?
O54 W6 O28 81.8(7) . . ?
O16 W6 K5 42.0(7) . 2_556 ?
O41 W6 K5 100.4(5) . 2_556 ?
O11 W6 K5 57.9(5) . 2_556 ?
O40 W6 K5 99.3(5) . 2_556 ?
O54 W6 K5 137.8(6) . 2_556 ?
O28 W6 K5 140.4(4) . 2_556 ?
O16 W6 K7 58.4(8) . . ?
O41 W6 K7 41.2(7) . . ?
O11 W6 K7 100.9(7) . . ?
O40 W6 K7 158.6(8) . . ?
O54 W6 K7 91.3(7) . . ?
O28 W6 K7 115.9(6) . . ?
K5 W6 K7 70.94(12) 2_556 . ?
O19 W7 O39 103.3(8) . . ?
O19 W7 O8 97.6(9) . . ?
O39 W7 O8 93.9(8) . . ?
O19 W7 O10 97.0(8) . . ?
O39 W7 O10 93.2(8) . . ?
O8 W7 O10 161.9(7) . . ?
O19 W7 O38 93.5(8) . . ?
O39 W7 O38 163.1(8) . . ?
O8 W7 O38 85.5(8) . . ?
O10 W7 O38 82.8(7) . . ?
O19 W7 O30 163.5(8) . . ?
O39 W7 O30 93.1(7) . . ?
O8 W7 O30 81.8(7) . . ?
O10 W7 O30 81.1(6) . . ?
O38 W7 O30 70.0(7) . . ?
O49 W8 O10 99.2(9) . . ?
O49 W8 O42 100.6(9) . . ?
O10 W8 O42 90.3(8) . . ?
O49 W8 O43 100.0(9) . . ?
O10 W8 O43 92.1(8) . . ?
O42 W8 O43 158.6(8) . . ?
O49 W8 O23 95.7(9) . . ?
O10 W8 O23 165.1(8) . . ?
O42 W8 O23 87.0(8) . . ?
O43 W8 O23 85.3(8) . . ?
O49 W8 O29 173.3(8) . . ?
O10 W8 O29 82.7(7) . . ?
O42 W8 O29 85.9(7) . . ?
O43 W8 O29 73.4(7) . . ?
O23 W8 O29 82.5(7) . . ?
O49 W8 K4 51.4(7) . 6 ?
O10 W8 K4 87.7(5) . 6 ?
O42 W8 K4 50.6(5) . 6 ?
O43 W8 K4 150.8(6) . 6 ?
O23 W8 K4 101.7(6) . 6 ?
O29 W8 K4 135.4(4) . 6 ?
O15 W9 O13 99.1(9) . . ?
O15 W9 O40 101.8(9) . . ?
O13 W9 O40 91.8(7) . . ?
O15 W9 O33 100.7(9) . . ?
O13 W9 O33 89.5(8) . . ?
O40 W9 O33 157.0(8) . . ?
O15 W9 O22 96.0(9) . . ?
O13 W9 O22 164.9(8) . . ?
O40 W9 O22 84.8(8) . . ?
O33 W9 O22 88.0(8) . . ?
O15 W9 O27 174.8(8) . . ?
O13 W9 O27 83.7(7) . . ?
O40 W9 O27 82.5(7) . . ?
O33 W9 O27 74.8(7) . . ?
O22 W9 O27 81.3(7) . . ?
O20 W10 O38 102.3(10) . . ?
O20 W10 O7 97.1(10) . . ?
O38 W10 O7 92.9(9) . . ?
O20 W10 O37 100.1(10) . . ?
O38 W10 O37 157.6(9) . . ?
O7 W10 O37 83.2(9) . . ?
O20 W10 O12 96.4(10) . . ?
O38 W10 O12 89.9(8) . . ?
O7 W10 O12 165.3(9) . . ?
O37 W10 O12 88.7(8) . . ?
O20 W10 O30 174.6(9) . . ?
O38 W10 O30 72.2(7) . . ?
O7 W10 O30 83.0(8) . . ?
O37 W10 O30 85.3(7) . . ?
O12 W10 O30 84.1(7) . . ?
O20 W10 K3 51.3(8) . 7_557 ?
O38 W10 K3 147.0(7) . 7_557 ?
O7 W10 K3 74.1(7) . 7_557 ?
O37 W10 K3 52.6(7) . 7_557 ?
O12 W10 K3 110.4(7) . 7_557 ?
O30 W10 K3 133.5(4) . 7_557 ?
O20 W10 K2 35.1(8) . 7_557 ?
O38 W10 K2 104.2(6) . 7_557 ?
O7 W10 K2 131.2(7) . 7_557 ?
O37 W10 K2 94.9(6) . 7_557 ?
O12 W10 K2 61.5(6) . 7_557 ?
O30 W10 K2 145.6(4) . 7_557 ?
K3 W10 K2 66.9(3) 7_557 7_557 ?
O51 W11 O14 98.3(9) . . ?
O51 W11 O44 100.7(9) . . ?
O14 W11 O44 90.3(9) . . ?
O51 W11 O33 99.8(9) . . ?
O14 W11 O33 90.7(8) . . ?
O44 W11 O33 159.1(9) . . ?
O51 W11 O59 97.3(9) . . ?
O14 W11 O59 164.1(8) . . ?
O44 W11 O59 84.1(9) . . ?
O33 W11 O59 89.4(9) . . ?
O51 W11 O27 173.7(8) . . ?
O14 W11 O27 82.8(7) . . ?
O44 W11 O27 85.5(8) . . ?
O33 W11 O27 73.9(7) . . ?
O59 W11 O27 82.0(8) . . ?
O51 W11 K3 46.8(7) . . ?
O14 W11 K3 108.7(7) . . ?
O44 W11 K3 55.9(7) . . ?
O33 W11 K3 142.3(6) . . ?
O59 W11 K3 80.3(7) . . ?
O27 W11 K3 138.8(5) . . ?
O51 W11 K2 41.5(7) . . ?
O14 W11 K2 56.9(6) . . ?
O44 W11 K2 101.9(7) . . ?
O33 W11 K2 96.1(6) . . ?
O59 W11 K2 138.8(6) . . ?
O27 W11 K2 138.7(5) . . ?
K3 W11 K2 70.6(3) . . ?
O51 W11 K8 60.7(7) . . ?
O14 W11 K8 66.5(6) . . ?
O44 W11 K8 52.2(7) . . ?
O33 W11 K8 145.3(6) . . ?
O59 W11 K8 119.8(6) . . ?
O27 W11 K8 125.1(4) . . ?
K3 W11 K8 42.6(4) . . ?
K2 W11 K8 49.80(19) . . ?
O3 W12 O46 102.7(10) . . ?
O3 W12 O45 101.5(10) . . ?
O46 W12 O45 90.4(9) . . ?
O3 W12 O7 100.9(10) . . ?
O46 W12 O7 92.1(9) . . ?
O45 W12 O7 156.3(9) . . ?
O3 W12 O6 99.6(10) . . ?
O46 W12 O6 157.7(9) . . ?
O45 W12 O6 85.8(8) . . ?
O7 W12 O6 83.1(8) . . ?
O3 W12 O26 174.0(9) . . ?
O46 W12 O26 74.4(8) . . ?
O45 W12 O26 73.5(7) . . ?
O7 W12 O26 84.5(7) . . ?
O6 W12 O26 83.5(7) . . ?
O3 W12 K6 81.6(8) . . ?
O46 W12 K6 139.3(7) . . ?
O45 W12 K6 49.7(6) . . ?
O7 W12 K6 127.3(7) . . ?
O6 W12 K6 45.4(6) . . ?
O26 W12 K6 97.2(5) . . ?
O61 La1 O61 78.0(7) . 2_556 ?
O61 La1 O21 72.7(5) . 2_556 ?
O61 La1 O21 73.6(5) 2_556 2_556 ?
O61 La1 O21 73.6(5) . . ?
O61 La1 O21 72.7(5) 2_556 . ?
O21 La1 O21 136.2(8) 2_556 . ?
O61 La1 O9 114.4(6) . . ?
O61 La1 O9 137.4(5) 2_556 . ?
O21 La1 O9 148.2(6) 2_556 . ?
O21 La1 O9 72.6(6) . . ?
O61 La1 O9 137.4(5) . 2_556 ?
O61 La1 O9 114.4(6) 2_556 2_556 ?
O21 La1 O9 72.6(6) 2_556 2_556 ?
O21 La1 O9 148.2(6) . 2_556 ?
O9 La1 O9 84.6(8) . 2_556 ?
O61 La1 O39 69.7(5) . . ?
O61 La1 O39 145.3(5) 2_556 . ?
O21 La1 O39 84.9(5) 2_556 . ?
O21 La1 O39 108.5(5) . . ?
O9 La1 O39 70.4(6) . . ?
O9 La1 O39 83.3(6) 2_556 . ?
O61 La1 O39 145.3(5) . 2_556 ?
O61 La1 O39 69.7(5) 2_556 2_556 ?
O21 La1 O39 108.5(5) 2_556 2_556 ?
O21 La1 O39 84.9(5) . 2_556 ?
O9 La1 O39 83.3(6) . 2_556 ?
O9 La1 O39 70.4(6) 2_556 2_556 ?
O39 La1 O39 144.4(8) . 2_556 ?
O2 W14 O9 103.2(9) . . ?
O2 W14 O8 102.4(9) . . ?
O9 W14 O8 94.3(8) . . ?
O2 W14 O47 100.4(9) . . ?
O9 W14 O47 92.6(8) . . ?
O8 W14 O47 153.9(8) . . ?
O2 W14 O46 94.3(9) . . ?
O9 W14 O46 162.2(8) . . ?
O8 W14 O46 84.9(8) . . ?
O47 W14 O46 81.0(8) . . ?
O2 W14 O26 163.1(8) . . ?
O9 W14 O26 92.5(7) . . ?
O8 W14 O26 82.5(7) . . ?
O47 W14 O26 72.1(7) . . ?
O46 W14 O26 69.8(7) . . ?
O48 W15 O12 98.3(10) . . ?
O48 W15 O44 102.3(10) . . ?
O12 W15 O44 91.8(9) . . ?
O48 W15 O43 99.1(9) . . ?
O12 W15 O43 89.1(9) . . ?
O44 W15 O43 158.2(9) . . ?
O48 W15 O60 98.5(10) . . ?
O12 W15 O60 163.2(9) . . ?
O44 W15 O60 84.8(9) . . ?
O43 W15 O60 88.1(9) . . ?
O48 W15 O29 172.5(8) . . ?
O12 W15 O29 81.3(8) . . ?
O44 W15 O29 85.2(8) . . ?
O43 W15 O29 73.4(7) . . ?
O60 W15 O29 82.1(8) . . ?
O48 W15 K3 53.4(8) . . ?
O12 W15 K3 110.5(7) . . ?
O44 W15 K3 51.1(7) . . ?
O43 W15 K3 147.2(7) . . ?
O60 W15 K3 79.9(7) . . ?
O29 W15 K3 133.8(5) . . ?
O48 W15 K2 38.4(8) . 7_557 ?
O12 W15 K2 60.4(7) . 7_557 ?
O44 W15 K2 96.3(7) . 7_557 ?
O43 W15 K2 103.0(6) . 7_557 ?
O60 W15 K2 136.3(7) . 7_557 ?
O29 W15 K2 141.6(5) . 7_557 ?
K3 W15 K2 67.9(3) . 7_557 ?
O34 W16 O60 104.7(11) . . ?
O34 W16 O55 100.3(11) . . ?
O60 W16 O55 90.1(9) . . ?
O34 W16 O59 102.2(11) . . ?
O60 W16 O59 85.8(9) . . ?
O55 W16 O59 157.5(9) . . ?
O34 W16 O56 98.0(11) . . ?
O60 W16 O56 157.2(9) . . ?
O55 W16 O56 88.5(9) . . ?
O59 W16 O56 86.8(9) . . ?
O34 W16 O25 169.0(10) . . ?
O60 W16 O25 84.7(8) . . ?
O55 W16 O25 73.5(8) . . ?
O59 W16 O25 84.0(8) . . ?
O56 W16 O25 73.1(9) . . ?
O58 W17 O54 102.7(10) . . ?
O58 W17 O22 102.5(10) . . ?
O54 W17 O22 85.2(8) . . ?
O58 W17 O24 98.9(11) . . ?
O54 W17 O24 90.7(8) . . ?
O22 W17 O24 158.5(9) . . ?
O58 W17 O56 99.4(11) . . ?
O54 W17 O56 157.8(9) . . ?
O22 W17 O56 88.1(9) . . ?
O24 W17 O56 87.8(9) . . ?
O58 W17 O25 170.3(10) . . ?
O54 W17 O25 84.0(8) . . ?
O22 W17 O25 84.9(8) . . ?
O24 W17 O25 73.7(9) . . ?
O56 W17 O25 74.4(9) . . ?
O57 W18 O53 105.8(10) . . ?
O57 W18 O23 103.9(10) . . ?
O53 W18 O23 91.8(9) . . ?
O57 W18 O24 97.7(10) . . ?
O53 W18 O24 90.4(9) . . ?
O23 W18 O24 156.8(9) . . ?
O57 W18 O55 96.3(10) . . ?
O53 W18 O55 157.5(8) . . ?
O23 W18 O55 86.9(9) . . ?
O24 W18 O55 82.3(9) . . ?
O57 W18 O25 164.4(10) . . ?
O53 W18 O25 85.9(8) . . ?
O23 W18 O25 85.5(8) . . ?
O24 W18 O25 71.6(8) . . ?
O55 W18 O25 71.6(8) . . ?
O28 P1 O27 111.4(10) . . ?
O28 P1 O29 111.7(10) . . ?
O27 P1 O29 110.9(11) . . ?
O28 P1 O25 106.9(11) . . ?
O27 P1 O25 107.3(10) . . ?
O29 P1 O25 108.4(10) . . ?
O32 P2 O30 113.3(9) . . ?
O32 P2 O31 111.2(10) . . ?
O30 P2 O31 110.7(9) . . ?
O32 P2 O26 108.0(10) . . ?
O30 P2 O26 105.8(10) . . ?
O31 P2 O26 107.6(9) . . ?
W2 O21 La1 137.1(8) . . ?
W2 O21 K4 97.7(6) . 5_557 ?
La1 O21 K4 124.8(6) . 5_557 ?
W1 O35 W2 149.1(9) . . ?
W7 O39 La1 156.7(9) . . ?
W2 O17 K5 117.2(8) . 2_556 ?
W2 O17 K4 103.4(7) . 5_557 ?
K5 O17 K4 97.9(5) 2_556 5_557 ?
W6 O16 K5 113.9(9) . 2_556 ?
W6 O16 K1 114.9(9) . 5_557 ?
K5 O16 K1 88.0(5) 2_556 5_557 ?
W15 O43 W8 121.9(10) . . ?
W1 O5 W3 146.3(9) . . ?
W1 O5 K5 95.3(6) . 6_556 ?
W3 O5 K5 93.3(6) . 6_556 ?
W1 O5 K6 104.1(7) . . ?
W3 O5 K6 107.3(7) . . ?
K5 O5 K6 95.9(6) 6_556 . ?
W14 O9 La1 156.0(10) . . ?
W5 O50 K5 163.3(9) . . ?
W5 O50 K4 97.2(7) . 6 ?
K5 O50 K4 92.6(5) . 6 ?
W9 O40 W6 154.3(10) . . ?
W6 O41 W5 121.0(9) . . ?
W6 O41 K7 113.7(8) . . ?
W5 O41 K7 124.6(8) . . ?
W14 O8 W7 143.2(11) . . ?
W8 O42 W5 155.9(10) . . ?
W8 O42 K4 98.5(7) . 6 ?
W5 O42 K4 101.8(7) . 6 ?
P2 O32 W2 136.0(10) . . ?
W6 O11 W2 166.2(9) . . ?
W6 O11 K5 92.7(6) . 2_556 ?
W2 O11 K5 93.5(6) . 2_556 ?
W4 O52 K2 121.1(10) . . ?
W4 O52 K3 106.8(9) . 7_557 ?
K2 O52 K3 105.9(8) . 7_557 ?
W4 O52 K8 97.7(8) . . ?
K2 O52 K8 66.5(5) . . ?
K3 O52 K8 53.4(5) 7_557 . ?
W1 O18 K4 136.0(9) . . ?
W1 O18 K5 106.4(8) . 6_556 ?
K4 O18 K5 96.4(6) . 6_556 ?
W11 O14 W4 161.5(11) . . ?
W11 O14 K2 94.9(7) . . ?
W4 O14 K2 91.2(7) . . ?
W12 O46 W14 124.2(11) . . ?
W3 O47 W14 121.8(10) . . ?
W3 O4 W2 153.1(10) . . ?
W4 O37 W10 150.5(11) . . ?
W4 O37 K3 92.3(8) . 7_557 ?
W10 O37 K3 98.2(8) . 7_557 ?
W4 O37 K8 101.0(7) . . ?
W10 O37 K8 107.4(8) . . ?
K3 O37 K8 53.1(5) 7_557 . ?
W11 O51 K3 106.1(9) . . ?
W11 O51 K2 115.1(9) . . ?
K3 O51 K2 102.0(8) . . ?
P2 O26 W3 123.7(10) . . ?
P2 O26 W14 125.0(9) . . ?
W3 O26 W14 91.5(6) . . ?
P2 O26 W12 124.9(9) . . ?
W3 O26 W12 89.9(6) . . ?
W14 O26 W12 91.7(6) . . ?
W18 O53 W5 149.8(11) . . ?
W3 O1 K5 104.9(9) . 6_556 ?
W3 O1 K1 125.6(9) . . ?
K5 O1 K1 95.4(7) 6_556 . ?
W11 O33 W9 120.9(10) . . ?
W9 O13 W1 158.1(10) . . ?
W4 O36 W1 120.6(8) . . ?
W4 O36 K6 99.0(8) . . ?
W1 O36 K6 105.6(7) . . ?
W12 O45 W3 121.6(10) . . ?
W12 O45 K6 102.1(8) . . ?
W3 O45 K6 107.4(8) . . ?
W15 O44 W11 153.0(13) . . ?
W15 O44 K3 100.0(9) . . ?
W11 O44 K3 92.6(8) . . ?
W15 O44 K8 106.3(9) . . ?
W11 O44 K8 100.4(8) . . ?
K3 O44 K8 53.3(6) . . ?
W8 O49 K4 100.9(9) . 6 ?
P1 O29 W8 127.1(10) . . ?
P1 O29 W15 127.2(10) . . ?
W8 O29 W15 91.0(6) . . ?
W9 O15 K1 114.7(9) . 5_557 ?
W17 O54 W6 152.6(11) . . ?
P1 O27 W9 128.9(11) . . ?
P1 O27 W11 127.4(10) . . ?
W9 O27 W11 90.1(6) . . ?
W10 O20 K2 123.9(12) . 7_557 ?
W10 O20 K3 102.9(10) . 7_557 ?
K2 O20 K3 95.1(8) 7_557 7_557 ?
W10 O38 W7 124.5(10) . . ?
W15 O12 W10 161.2(12) . . ?
W4 O6 W12 149.7(11) . . ?
W4 O6 K6 103.6(9) . . ?
W12 O6 K6 105.6(8) . . ?
W18 O23 W8 145.0(11) . . ?
P1 O28 W6 128.6(10) . . ?
P1 O28 W5 130.2(9) . . ?
W6 O28 W5 90.4(6) . . ?
W17 O22 W9 150.6(11) . . ?
W17 O24 W18 121.4(12) . . ?
P2 O30 W7 127.3(9) . . ?
P2 O30 W10 127.3(9) . . ?
W7 O30 W10 93.2(6) . . ?
W15 O48 K2 119.7(11) . 7_557 ?
W15 O48 K3 99.7(9) . . ?
K2 O48 K3 94.1(8) 7_557 . ?
P2 O31 W4 130.9(10) . . ?
P2 O31 W1 124.1(9) . . ?
W4 O31 W1 92.4(6) . . ?
W10 O7 W12 153.6(12) . . ?
P1 O25 W17 124.5(11) . . ?
P1 O25 W18 122.0(11) . . ?
W17 O25 W18 93.2(7) . . ?
P1 O25 W16 124.4(11) . . ?
W17 O25 W16 91.5(7) . . ?
W18 O25 W16 92.3(7) . . ?
W16 O59 W11 151.0(12) . . ?
W16 O55 W18 122.5(11) . . ?
W18 O57 K6 139.0(12) . 6 ?
W17 O56 W16 121.0(12) . . ?
W16 O60 W15 151.5(12) . . ?
W8 O10 W7 158.0(10) . . ?
K3 K2 O80 37(4) 7_557 . ?
K3 K2 O76 51(5) 7_557 . ?
O80 K2 O76 55(4) . . ?
K3 K2 O52 108(5) 7_557 . ?
O80 K2 O52 122(4) . . ?
O76 K2 O52 67.6(19) . . ?
K3 K2 O79 52(5) 7_557 . ?
O80 K2 O79 55(5) . . ?
O76 K2 O79 101(3) . . ?
O52 K2 O79 153(2) . . ?
K3 K2 O20 113(5) 7_557 7_557 ?
O80 K2 O20 92(4) . 7_557 ?
O76 K2 O20 142.4(19) . 7_557 ?
O52 K2 O20 138.7(8) . 7_557 ?
O79 K2 O20 64.6(19) . 7_557 ?
K3 K2 O51 109(3) 7_557 . ?
O80 K2 O51 130(4) . . ?
O76 K2 O51 146.1(18) . . ?
O52 K2 O51 100.9(7) . . ?
O79 K2 O51 74.9(19) . . ?
O20 K2 O51 67.0(7) 7_557 . ?
K3 K2 O48 109(3) 7_557 7_557 ?
O80 K2 O48 83(4) . 7_557 ?
O76 K2 O48 64.8(18) . 7_557 ?
O52 K2 O48 67.0(7) . 7_557 ?
O79 K2 O48 131.6(19) . 7_557 ?
O20 K2 O48 97.8(7) 7_557 7_557 ?
O51 K2 O48 142.2(7) . 7_557 ?
K3 K2 O75 40(4) 7_557 . ?
O80 K2 O75 30(4) . . ?
O76 K2 O75 25.2(17) . . ?
O52 K2 O75 92.3(14) . . ?
O79 K2 O75 81(2) . . ?
O20 K2 O75 118.8(14) 7_557 . ?
O51 K2 O75 149.0(14) . . ?
O48 K2 O75 68.8(13) 7_557 . ?
K3 K2 O64 46(4) 7_557 . ?
O80 K2 O64 83(4) . . ?
O76 K2 O64 66.2(18) . . ?
O52 K2 O64 79.0(6) . . ?
O79 K2 O64 74.4(19) . . ?
O20 K2 O64 132.5(8) 7_557 . ?
O51 K2 O64 80.5(6) . . ?
O48 K2 O64 127.9(7) 7_557 . ?
O75 K2 O64 74.6(12) . . ?
K3 K2 O14 105(4) 7_557 . ?
O80 K2 O14 142(4) . . ?
O76 K2 O14 102.6(18) . . ?
O52 K2 O14 52.4(6) . . ?
O79 K2 O14 111.3(19) . . ?
O20 K2 O14 115.0(7) 7_557 . ?
O51 K2 O14 51.5(5) . . ?
O48 K2 O14 116.9(7) 7_557 . ?
O75 K2 O14 124.4(13) . . ?
O64 K2 O14 59.0(5) . . ?
K3 K2 K8 173(5) 7_557 . ?
O80 K2 K8 149(4) . . ?
O76 K2 K8 126.8(18) . . ?
O52 K2 K8 66.4(5) . . ?
O79 K2 K8 131.9(19) . . ?
O20 K2 K8 72.6(5) 7_557 . ?
O51 K2 K8 68.8(5) . . ?
O48 K2 K8 73.7(5) 7_557 . ?
O75 K2 K8 141.8(13) . . ?
O64 K2 K8 126.9(5) . . ?
O14 K2 K8 68.0(4) . . ?
O63 K1 O81 136(2) . . ?
O63 K1 O62 80.1(7) . 5_557 ?
O81 K1 O62 67(2) . 5_557 ?
O63 K1 O1 76.2(7) . . ?
O81 K1 O1 72(2) . . ?
O62 K1 O1 83.7(7) 5_557 . ?
O63 K1 O15 74.0(7) . 5_557 ?
O81 K1 O15 133(2) . 5_557 ?
O62 K1 O15 92.0(7) 5_557 5_557 ?
O1 K1 O15 150.2(7) . 5_557 ?
O63 K1 O16 65.3(6) . 5_557 ?
O81 K1 O16 130(2) . 5_557 ?
O62 K1 O16 142.1(7) 5_557 5_557 ?
O1 K1 O16 73.6(6) . 5_557 ?
O15 K1 O16 93.1(6) 5_557 5_557 ?
O63 K1 K4 46.2(5) . 5_557 ?
O81 K1 K4 109(2) . 5_557 ?
O62 K1 K4 42.1(5) 5_557 5_557 ?
O1 K1 K4 97.4(5) . 5_557 ?
O15 K1 K4 61.9(4) 5_557 5_557 ?
O16 K1 K4 110.6(5) 5_557 5_557 ?
O63 K1 K5 45.1(5) . 6_556 ?
O81 K1 K5 114(2) . 6_556 ?
O62 K1 K5 102.9(5) 5_557 6_556 ?
O1 K1 K5 42.1(4) . 6_556 ?
O15 K1 K5 111.5(6) 5_557 6_556 ?
O16 K1 K5 41.0(4) 5_557 6_556 ?
K4 K1 K5 87.0(3) 5_557 6_556 ?
W5 O61 La1 153.0(8) . . ?
O18 K4 O62 157.0(6) . . ?
O18 K4 O17 75.1(5) . 5_557 ?
O62 K4 O17 98.7(6) . 5_557 ?
O18 K4 O42 92.5(6) . 6_556 ?
O62 K4 O42 109.0(6) . 6_556 ?
O17 K4 O42 123.0(5) 5_557 6_556 ?
O18 K4 O49 88.0(6) . 6_556 ?
O62 K4 O49 96.4(6) . 6_556 ?
O17 K4 O49 163.1(6) 5_557 6_556 ?
O42 K4 O49 58.0(5) 6_556 6_556 ?
O18 K4 O21 117.8(6) . 5_557 ?
O62 K4 O21 73.1(6) . 5_557 ?
O17 K4 O21 55.6(5) 5_557 5_557 ?
O42 K4 O21 85.9(5) 6_556 5_557 ?
O49 K4 O21 137.4(5) 6_556 5_557 ?
O18 K4 O63 80.2(6) . 5_557 ?
O62 K4 O63 77.9(6) . 5_557 ?
O17 K4 O63 57.7(5) 5_557 5_557 ?
O42 K4 O63 172.3(6) 6_556 5_557 ?
O49 K4 O63 118.8(6) 6_556 5_557 ?
O21 K4 O63 99.6(5) 5_557 5_557 ?
O18 K4 O50 67.2(5) . 6_556 ?
O62 K4 O50 131.6(6) . 6_556 ?
O17 K4 O50 67.4(5) 5_557 6_556 ?
O42 K4 O50 56.8(5) 6_556 6_556 ?
O49 K4 O50 107.6(5) 6_556 6_556 ?
O21 K4 O50 60.6(5) 5_557 6_556 ?
O63 K4 O50 121.4(5) 5_557 6_556 ?
O18 K4 W8 94.6(4) . 6_556 ?
O62 K4 W8 99.7(5) . 6_556 ?
O17 K4 W8 152.9(4) 5_557 6_556 ?
O42 K4 W8 30.9(3) 6_556 6_556 ?
O49 K4 W8 27.7(4) 6_556 6_556 ?
O21 K4 W8 111.8(4) 5_557 6_556 ?
O63 K4 W8 146.4(4) 5_557 6_556 ?
O50 K4 W8 85.5(3) 6_556 6_556 ?
O18 K4 W2 100.3(4) . 5_557 ?
O62 K4 W2 80.2(5) . 5_557 ?
O17 K4 W2 27.9(3) 5_557 5_557 ?
O42 K4 W2 110.6(4) 6_556 5_557 ?
O49 K4 W2 166.5(4) 6_556 5_557 ?
O21 K4 W2 29.1(3) 5_557 5_557 ?
O63 K4 W2 73.5(4) 5_557 5_557 ?
O50 K4 W2 66.7(3) 6_556 5_557 ?
W8 K4 W2 139.67(16) 6_556 5_557 ?
O18 K4 W5 83.2(4) . 6_556 ?
O62 K4 W5 119.4(5) . 6_556 ?
O17 K4 W5 92.5(4) 5_557 6_556 ?
O42 K4 W5 30.6(4) 6_556 6_556 ?
O49 K4 W5 86.8(4) 6_556 6_556 ?
O21 K4 W5 65.4(3) 5_557 6_556 ?
O63 K4 W5 148.7(5) 5_557 6_556 ?
O50 K4 W5 27.4(3) 6_556 6_556 ?
W8 K4 W5 61.04(9) 6_556 6_556 ?
W2 K4 W5 83.65(12) 5_557 6_556 ?
O18 K4 K1 113.2(5) . 5_557 ?
O62 K4 K1 44.1(5) . 5_557 ?
O17 K4 K1 91.3(4) 5_557 5_557 ?
O42 K4 K1 142.1(5) 6_556 5_557 ?
O49 K4 K1 94.1(5) 6_556 5_557 ?
O21 K4 K1 104.2(4) 5_557 5_557 ?
O63 K4 K1 41.7(5) 5_557 5_557 ?
O50 K4 K1 158.2(4) 6_556 5_557 ?
W8 K4 K1 115.7(2) 6_556 5_557 ?
W2 K4 K1 92.4(2) 5_557 5_557 ?
W5 K4 K1 163.6(3) 6_556 5_557 ?
O50 K5 O17 73.9(5) . 2_556 ?
O50 K5 O74 74.5(10) . . ?
O17 K5 O74 145.3(11) 2_556 . ?
O50 K5 O16 97.4(5) . 2_556 ?
O17 K5 O16 103.6(6) 2_556 2_556 ?
O74 K5 O16 94.1(10) . 2_556 ?
O50 K5 O1 153.8(6) . 6 ?
O17 K5 O1 131.9(6) 2_556 6 ?
O74 K5 O1 79.4(11) . 6 ?
O16 K5 O1 82.3(6) 2_556 6 ?
O50 K5 O18 70.0(5) . 6 ?
O17 K5 O18 72.2(5) 2_556 6 ?
O74 K5 O18 84.0(10) . 6 ?
O16 K5 O18 167.3(6) 2_556 6 ?
O1 K5 O18 109.6(6) 6 6 ?
O50 K5 O63 132.7(6) . 6 ?
O17 K5 O63 66.8(5) 2_556 6 ?
O74 K5 O63 147.8(11) . 6 ?
O16 K5 O63 68.7(6) 2_556 6 ?
O1 K5 O63 71.7(6) 6 6 ?
O18 K5 O63 118.6(6) 6 6 ?
O50 K5 O5 117.9(5) . 6 ?
O17 K5 O5 107.8(5) 2_556 6 ?
O74 K5 O5 75.4(10) . 6 ?
O16 K5 O5 137.7(6) 2_556 6 ?
O1 K5 O5 55.7(5) 6 6 ?
O18 K5 O5 53.9(5) 6 6 ?
O63 K5 O5 98.8(5) 6 6 ?
O50 K5 O11 70.0(5) . 2_556 ?
O17 K5 O11 52.5(5) 2_556 2_556 ?
O74 K5 O11 126.3(10) . 2_556 ?
O16 K5 O11 53.6(5) 2_556 2_556 ?
O1 K5 O11 126.6(5) 6 2_556 ?
O18 K5 O11 118.2(5) 6 2_556 ?
O63 K5 O11 65.6(5) 6 2_556 ?
O5 K5 O11 157.9(5) 6 2_556 ?
O50 K5 W3 147.5(4) . 6 ?
O17 K5 W3 117.1(4) 2_556 6 ?
O74 K5 W3 83.9(9) . 6 ?
O16 K5 W3 108.3(4) 2_556 6 ?
O1 K5 W3 26.8(4) 6 6 ?
O18 K5 W3 84.0(4) 6 6 ?
O63 K5 W3 76.7(4) 6 6 ?
O5 K5 W3 31.0(3) 6 6 ?
O11 K5 W3 141.9(3) 2_556 6 ?
O50 K5 W1 95.6(4) . 6 ?
O17 K5 W1 82.3(4) 2_556 6 ?
O74 K5 W1 87.0(9) . 6 ?
O16 K5 W1 166.8(5) 2_556 6 ?
O1 K5 W1 85.0(4) 6 6 ?
O18 K5 W1 25.9(4) 6 6 ?
O63 K5 W1 103.9(4) 6 6 ?
O5 K5 W1 30.4(3) 6 6 ?
O11 K5 W1 134.6(4) 2_556 6 ?
W3 K5 W1 58.70(9) 6 6 ?
O50 K5 W6 84.4(4) . 2_556 ?
O17 K5 W6 80.6(4) 2_556 2_556 ?
O74 K5 W6 110.0(9) . 2_556 ?
O16 K5 W6 24.1(4) 2_556 2_556 ?
O1 K5 W6 102.8(4) 6 2_556 ?
O18 K5 W6 146.7(4) 6 2_556 ?
O63 K5 W6 64.5(4) 6 2_556 ?
O5 K5 W6 157.4(4) 6 2_556 ?
O11 K5 W6 29.5(3) 2_556 2_556 ?
W3 K5 W6 126.36(17) 6 2_556 ?
W1 K5 W6 162.2(2) 6 2_556 ?
O74 K6 O57 83.7(12) 6_556 6_556 ?
O74 K6 O6 137.2(13) 6_556 . ?
O57 K6 O6 111.9(8) 6_556 . ?
O74 K6 O36 105.4(12) 6_556 . ?
O57 K6 O36 66.8(7) 6_556 . ?
O6 K6 O36 53.2(6) . . ?
O74 K6 O45 95.9(12) 6_556 . ?
O57 K6 O45 153.8(9) 6_556 . ?
O6 K6 O45 52.5(6) . . ?
O36 K6 O45 88.3(7) . . ?
O74 K6 O5 75.2(11) 6_556 . ?
O57 K6 O5 104.8(8) 6_556 . ?
O6 K6 O5 62.4(6) . . ?
O36 K6 O5 52.4(5) . . ?
O45 K6 O5 50.5(6) . . ?
O74 K6 O65 133.4(12) 6_556 . ?
O57 K6 O65 57.4(7) 6_556 . ?
O6 K6 O65 85.0(7) . . ?
O36 K6 O65 83.5(7) . . ?
O45 K6 O65 130.5(9) . . ?
O5 K6 O65 134.9(8) . . ?
O74 K6 W4 132.9(12) 6_556 . ?
O57 K6 W4 84.1(6) 6_556 . ?
O6 K6 W4 28.1(4) . . ?
O36 K6 W4 29.4(4) . . ?
O45 K6 W4 76.9(5) . . ?
O5 K6 W4 64.3(4) . . ?
O65 K6 W4 72.3(6) . . ?
O74 K6 W12 123.9(11) 6_556 . ?
O57 K6 W12 141.0(7) 6_556 . ?
O6 K6 W12 29.1(4) . . ?
O36 K6 W12 78.6(5) . . ?
O45 K6 W12 28.2(4) . . ?
O5 K6 W12 63.7(4) . . ?
O65 K6 W12 102.6(7) . . ?
W4 K6 W12 57.0(3) . . ?
O74 K6 W1 82.3(11) 6_556 . ?
O57 K6 W1 79.4(6) 6_556 . ?
O6 K6 W1 63.3(5) . . ?
O36 K6 W1 28.2(4) . . ?
O45 K6 W1 74.6(5) . . ?
O5 K6 W1 27.4(3) . . ?
O65 K6 W1 111.2(7) . . ?
W4 K6 W1 50.7(2) . . ?
W12 K6 W1 78.2(3) . . ?
O74 K6 W3 77.0(10) 6_556 . ?
O57 K6 W3 130.8(8) 6_556 . ?
O6 K6 W3 62.5(5) . . ?
O36 K6 W3 75.5(5) . . ?
O45 K6 W3 26.9(4) . . ?
O5 K6 W3 26.5(3) . . ?
O65 K6 W3 147.4(7) . . ?
W4 K6 W3 77.3(3) . . ?
W12 K6 W3 49.3(2) . . ?
W1 K6 W3 53.6(2) . . ?
O74 K6 K5 33.7(10) 6_556 6_556 ?
O57 K6 K5 90.9(7) 6_556 6_556 ?
O6 K6 K5 104.2(6) . 6_556 ?
O36 K6 K5 78.2(5) . 6_556 ?
O45 K6 K5 75.5(5) . 6_556 ?
O5 K6 K5 41.8(4) . 6_556 ?
O65 K6 K5 147.8(7) . 6_556 ?
W4 K6 K5 101.4(4) . 6_556 ?
W12 K6 K5 99.4(4) . 6_556 ?
W1 K6 K5 51.3(2) . 6_556 ?
W3 K6 K5 50.2(2) . 6_556 ?
K4 O62 K1 93.8(7) . 5_557 ?
K1 O63 K4 92.1(7) . 5_557 ?
K1 O63 K5 95.5(7) . 6_556 ?
K4 O63 K5 147.5(8) 5_557 6_556 ?
K3 O64 K2 44(5) 7_557 . ?
O41 K7 O41 93.3(16) . 2_556 ?
O41 K7 O67 124.3(8) . 2_556 ?
O41 K7 O67 100.9(8) 2_556 2_556 ?
O41 K7 O67 100.9(8) . . ?
O41 K7 O67 124.3(8) 2_556 . ?
O67 K7 O67 114(2) 2_556 . ?
O41 K7 W6 25.1(3) . . ?
O41 K7 W6 103.5(13) 2_556 . ?
O67 K7 W6 140.8(7) 2_556 . ?
O67 K7 W6 76.2(7) . . ?
O41 K7 W6 103.5(13) . 2_556 ?
O41 K7 W6 25.1(3) 2_556 2_556 ?
O67 K7 W6 76.2(7) 2_556 2_556 ?
O67 K7 W6 140.8(7) . 2_556 ?
W6 K7 W6 121.4(13) . 2_556 ?
O41 K7 K5 79.6(7) . . ?
O41 K7 K5 71.1(6) 2_556 . ?
O67 K7 K5 56.0(8) 2_556 . ?
O67 K7 K5 164.3(13) . . ?
W6 K7 K5 104.5(8) . . ?
W6 K7 K5 52.3(3) 2_556 . ?
O41 K7 K5 71.1(6) . 2_556 ?
O41 K7 K5 79.6(7) 2_556 2_556 ?
O67 K7 K5 164.3(13) 2_556 2_556 ?
O67 K7 K5 56.0(8) . 2_556 ?
W6 K7 K5 52.3(3) . 2_556 ?
W6 K7 K5 104.5(8) 2_556 2_556 ?
K5 K7 K5 136.8(12) . 2_556 ?
K3 K8 K3 180.0(6) . 7_557 ?
K3 K8 O37 62.8(5) . 7_557 ?
K3 K8 O37 117.2(5) 7_557 7_557 ?
K3 K8 O37 117.2(5) . . ?
K3 K8 O37 62.8(5) 7_557 . ?
O37 K8 O37 180.0(2) 7_557 . ?
K3 K8 O44 121.2(5) . 7_557 ?
K3 K8 O44 58.8(5) 7_557 7_557 ?
O37 K8 O44 58.4(5) 7_557 7_557 ?
O37 K8 O44 121.6(5) . 7_557 ?
K3 K8 O44 58.8(5) . . ?
K3 K8 O44 121.2(5) 7_557 . ?
O37 K8 O44 121.6(5) 7_557 . ?
O37 K8 O44 58.4(5) . . ?
O44 K8 O44 180.0(5) 7_557 . ?
K3 K8 O52 53.7(5) . 7_557 ?
K3 K8 O52 126.3(5) 7_557 7_557 ?
O37 K8 O52 49.7(5) 7_557 7_557 ?
O37 K8 O52 130.3(5) . 7_557 ?
O44 K8 O52 87.3(5) 7_557 7_557 ?
O44 K8 O52 92.7(5) . 7_557 ?
K3 K8 O52 126.3(5) . . ?
K3 K8 O52 53.7(5) 7_557 . ?
O37 K8 O52 130.3(5) 7_557 . ?
O37 K8 O52 49.7(5) . . ?
O44 K8 O52 92.7(5) 7_557 . ?
O44 K8 O52 87.3(5) . . ?
O52 K8 O52 180.000(3) 7_557 . ?
K3 K8 K2 90.4(4) . 7_557 ?
K3 K8 K2 89.6(4) 7_557 7_557 ?
O37 K8 K2 90.3(4) 7_557 7_557 ?
O37 K8 K2 89.7(4) . 7_557 ?
O44 K8 K2 90.5(4) 7_557 7_557 ?
O44 K8 K2 89.5(4) . 7_557 ?
O52 K8 K2 47.1(4) 7_557 7_557 ?
O52 K8 K2 132.9(4) . 7_557 ?
K3 K8 K2 89.6(4) . . ?
K3 K8 K2 90.4(4) 7_557 . ?
O37 K8 K2 89.7(4) 7_557 . ?
O37 K8 K2 90.3(4) . . ?
O44 K8 K2 89.5(4) 7_557 . ?
O44 K8 K2 90.5(4) . . ?
O52 K8 K2 132.9(4) 7_557 . ?
O52 K8 K2 47.1(4) . . ?
K2 K8 K2 180.000(2) 7_557 . ?
K3 K8 W4 63.7(3) . 7_557 ?
K3 K8 W4 116.3(3) 7_557 7_557 ?
O37 K8 W4 27.5(3) 7_557 7_557 ?
O37 K8 W4 152.5(3) . 7_557 ?
O44 K8 W4 65.0(4) 7_557 7_557 ?
O44 K8 W4 115.0(4) . 7_557 ?
O52 K8 W4 25.4(3) 7_557 7_557 ?
O52 K8 W4 154.6(3) . 7_557 ?
K2 K8 W4 62.97(16) 7_557 7_557 ?
K2 K8 W4 117.03(16) . 7_557 ?
K3 K8 W4 116.3(3) . . ?
K3 K8 W4 63.7(3) 7_557 . ?
O37 K8 W4 152.5(3) 7_557 . ?
O37 K8 W4 27.5(3) . . ?
O44 K8 W4 115.0(4) 7_557 . ?
O44 K8 W4 65.0(4) . . ?
O52 K8 W4 154.6(3) 7_557 . ?
O52 K8 W4 25.4(3) . . ?
K2 K8 W4 117.03(16) 7_557 . ?
K2 K8 W4 62.97(16) . . ?
W4 K8 W4 180.0 7_557 . ?
K6 O74 K5 112.9(16) 6 . ?
O76 O75 O80 113(8) . . ?
O76 O75 K3 80(8) . 7_557 ?
O80 O75 K3 49(7) . 7_557 ?
O76 O75 K2 61(4) . . ?
O80 O75 K2 52(6) . . ?
K3 O75 K2 47(5) 7_557 . ?
O75 O76 K3 64(7) . 7_557 ?
O75 O76 K2 94(5) . . ?
K3 O76 K2 53(5) 7_557 . ?
K3 O79 K2 52(5) 7_557 . ?
K3 O80 O75 81(10) 7_557 . ?
K3 O80 K2 63(10) 7_557 . ?
O75 O80 K2 98(8) . . ?
O80 K3 O72 110(10) 7_557 7_557 ?
O80 K3 O75 50(8) 7_557 7_557 ?
O72 K3 O75 112(9) 7_557 7_557 ?
O80 K3 O76 78(10) 7_557 7_557 ?
O72 K3 O76 130(8) 7_557 7_557 ?
O75 K3 O76 36(4) 7_557 7_557 ?
O80 K3 K2 79(9) 7_557 7_557 ?
O72 K3 K2 154(8) 7_557 7_557 ?
O75 K3 K2 93(7) 7_557 7_557 ?
O76 K3 K2 75(7) 7_557 7_557 ?
O80 K3 O79 78(10) 7_557 7_557 ?
O72 K3 O79 81(8) 7_557 7_557 ?
O75 K3 O79 128(9) 7_557 7_557 ?
O76 K3 O79 146(8) 7_557 7_557 ?
K2 K3 O79 77(5) 7_557 7_557 ?
O80 K3 O64 167(10) 7_557 7_557 ?
O72 K3 O64 83(5) 7_557 7_557 ?
O75 K3 O64 125(10) 7_557 7_557 ?
O76 K3 O64 93(9) 7_557 7_557 ?
K2 K3 O64 89(8) 7_557 7_557 ?
O79 K3 O64 106(6) 7_557 7_557 ?
O68 K3 O51 66.0(10) . . ?
O68 K3 K8 127.7(10) . . ?
O51 K3 K8 79.0(7) . . ?
O68 K3 O52 133.2(11) . 7_557 ?
O51 K3 O52 152.0(11) . 7_557 ?
K8 K3 O52 72.9(7) . 7_557 ?
O68 K3 O44 116.5(11) . . ?
O51 K3 O44 57.7(6) . . ?
K8 K3 O44 67.9(6) . . ?
O52 K3 O44 110.2(8) 7_557 . ?
O68 K3 O48 149.3(12) . . ?
O51 K3 O48 112.6(8) . . ?
K8 K3 O48 79.1(6) . . ?
O52 K3 O48 62.7(7) 7_557 . ?
O44 K3 O48 54.9(6) . . ?
O68 K3 O20 54.4(10) . 7_557 ?
O51 K3 O20 63.9(7) . 7_557 ?
K8 K3 O20 76.0(7) . 7_557 ?
O52 K3 O20 107.9(8) 7_557 7_557 ?
O44 K3 O20 115.1(8) . 7_557 ?
O48 K3 O20 155.1(10) . 7_557 ?
O68 K3 O37 93.8(10) . 7_557 ?
O51 K3 O37 112.0(8) . 7_557 ?
K8 K3 O37 64.1(6) . 7_557 ?
O52 K3 O37 54.6(6) 7_557 7_557 ?
O44 K3 O37 132.0(9) . 7_557 ?
O48 K3 O37 113.4(8) . 7_557 ?
O20 K3 O37 53.3(6) 7_557 7_557 ?
O68 K3 W11 86.8(9) . . ?
O51 K3 W11 27.1(4) . . ?
K8 K3 W11 76.8(4) . . ?
O52 K3 W11 139.5(8) 7_557 . ?
O44 K3 W11 31.5(4) . . ?
O48 K3 W11 85.8(5) . . ?
O20 K3 W11 89.8(6) 7_557 . ?
O37 K3 W11 130.5(7) 7_557 . ?
O68 K3 W4 111.3(9) . 7_557 ?
O51 K3 W4 141.0(8) . 7_557 ?
K8 K3 W4 73.5(4) . 7_557 ?
O52 K3 W4 26.3(4) 7_557 7_557 ?
O44 K3 W4 130.6(8) . 7_557 ?
O48 K3 W4 88.9(6) . 7_557 ?
O20 K3 W4 82.8(6) 7_557 7_557 ?
O37 K3 W4 30.2(4) 7_557 7_557 ?
W11 K3 W4 150.3(7) . 7_557 ?
O68 K3 W15 134.0(10) . . ?
O51 K3 W15 86.0(5) . . ?
K8 K3 W15 76.8(4) . . ?
O52 K3 W15 88.0(6) 7_557 . ?
O44 K3 W15 28.9(4) . . ?
O48 K3 W15 26.9(4) . . ?
O20 K3 W15 142.5(7) 7_557 . ?
O37 K3 W15 131.4(7) 7_557 . ?
W11 K3 W15 59.0(2) . . ?
W4 K3 W15 113.3(5) 7_557 . ?
O68 K3 W10 67.5(9) . 7_557 ?
O51 K3 W10 89.1(6) . 7_557 ?
K8 K3 W10 74.7(4) . 7_557 ?
O52 K3 W10 83.2(6) 7_557 7_557 ?
O44 K3 W10 133.4(7) . 7_557 ?
O48 K3 W10 141.9(8) . 7_557 ?
O20 K3 W10 25.7(5) 7_557 7_557 ?
O37 K3 W10 29.1(4) 7_557 7_557 ?
W11 K3 W10 113.9(4) . 7_557 ?
W4 K3 W10 57.4(2) 7_557 7_557 ?
W15 K3 W10 151.5(7) . 7_557 ?

loop_
_geom_bond_atom_site_label_1
_geom_bond_atom_site_label_2
_geom_bond_distance
_geom_bond_site_symmetry_2
_geom_bond_publ_flag
W1 O18 1.715(18) . ?
W1 O35 1.823(16) . ?
W1 O5 1.914(16) . ?
W1 O13 1.971(17) . ?
W1 O36 1.978(17) . ?
W1 O31 2.359(16) . ?
W1 K5 3.770(6) 6_556 ?
W1 K6 4.029(18) . ?
W1 K4 4.099(6) . ?
W2 O17 1.733(16) . ?
W2 O21 1.768(16) . ?
W2 O11 1.910(16) . ?
W2 O4 1.968(18) . ?
W2 O35 2.079(15) . ?
W2 O32 2.132(17) . ?
W2 K4 3.605(5) 5_557 ?
W2 K5 3.864(7) 2_556 ?
W3 O1 1.734(19) . ?
W3 O4 1.874(18) . ?
W3 O5 1.922(16) . ?
W3 O47 1.941(19) . ?
W3 O45 1.948(19) . ?
W3 O26 2.348(16) . ?
W3 K5 3.721(6) 6_556 ?
W3 K6 4.112(19) . ?
W4 O52 1.73(2) . ?
W4 O6 1.84(2) . ?
W4 O37 1.876(19) . ?
W4 O36 1.888(16) . ?
W4 O14 1.952(19) . ?
W4 O31 2.293(16) . ?
W4 K3 3.732(16) 7_557 ?
W4 K6 3.801(17) . ?
W4 K2 3.885(10) . ?
W4 K8 3.9921(13) . ?
W5 O50 1.725(15) . ?
W5 O61 1.759(15) . ?
W5 O42 1.930(17) . ?
W5 O41 1.941(17) . ?
W5 O53 2.101(19) . ?
W5 O28 2.379(16) . ?
W5 K4 3.717(6) 6 ?
W6 O16 1.71(2) . ?
W6 O41 1.874(16) . ?
W6 O11 1.886(16) . ?
W6 O40 1.904(16) . ?
W6 O54 1.939(18) . ?
W6 O28 2.299(17) . ?
W6 K5 3.828(6) 2_556 ?
W6 K7 4.05(3) . ?
W7 O19 1.722(19) . ?
W7 O39 1.733(17) . ?
W7 O8 1.940(19) . ?
W7 O10 1.957(18) . ?
W7 O38 2.060(19) . ?
W7 O30 2.334(16) . ?
W8 O49 1.70(2) . ?
W8 O10 1.856(18) . ?
W8 O42 1.868(17) . ?
W8 O43 1.96(2) . ?
W8 O23 1.99(2) . ?
W8 O29 2.328(17) . ?
W8 K4 3.595(5) 6 ?
W9 O15 1.73(2) . ?
W9 O13 1.835(18) . ?
W9 O40 1.892(16) . ?
W9 O33 1.925(19) . ?
W9 O22 1.96(2) . ?
W9 O27 2.334(18) . ?
W10 O20 1.75(2) . ?
W10 O38 1.821(18) . ?
W10 O7 1.89(2) . ?
W10 O37 1.931(19) . ?
W10 O12 1.95(2) . ?
W10 O30 2.396(17) . ?
W10 K3 3.924(16) 7_557 ?
W10 K2 4.050(10) 7_557 ?
W11 O51 1.73(2) . ?
W11 O14 1.871(19) . ?
W11 O44 1.91(2) . ?
W11 O33 1.913(19) . ?
W11 O59 1.94(2) . ?
W11 O27 2.382(17) . ?
W11 K3 3.646(14) . ?
W11 K2 3.945(11) . ?
W11 K8 4.0750(16) . ?
W12 O3 1.73(2) . ?
W12 O46 1.81(2) . ?
W12 O45 1.913(19) . ?
W12 O7 1.94(2) . ?
W12 O6 1.996(19) . ?
W12 O26 2.423(17) . ?
W12 K6 3.956(19) . ?
La1 O61 2.445(16) . ?
La1 O61 2.445(16) 2_556 ?
La1 O21 2.471(16) 2_556 ?
La1 O21 2.471(16) . ?
La1 O9 2.480(19) . ?
La1 O9 2.480(19) 2_556 ?
La1 O39 2.506(16) . ?
La1 O39 2.506(16) 2_556 ?
W14 O2 1.74(2) . ?
W14 O9 1.776(19) . ?
W14 O8 1.902(19) . ?
W14 O47 1.969(18) . ?
W14 O46 2.11(2) . ?
W14 O26 2.420(17) . ?
W15 O48 1.76(2) . ?
W15 O12 1.86(2) . ?
W15 O44 1.88(2) . ?
W15 O43 1.882(19) . ?
W15 O60 1.96(2) . ?
W15 O29 2.379(18) . ?
W15 K3 3.826(14) . ?
W15 K2 4.091(13) 7_557 ?
W16 O34 1.71(3) . ?
W16 O60 1.87(2) . ?
W16 O55 1.88(2) . ?
W16 O59 1.92(2) . ?
W16 O56 1.94(2) . ?
W16 O25 2.38(2) . ?
W17 O58 1.78(3) . ?
W17 O54 1.894(18) . ?
W17 O22 1.894(19) . ?
W17 O24 1.92(2) . ?
W17 O56 1.94(2) . ?
W17 O25 2.33(2) . ?
W18 O57 1.73(2) . ?
W18 O53 1.807(19) . ?
W18 O23 1.86(2) . ?
W18 O24 1.99(2) . ?
W18 O55 2.02(2) . ?
W18 O25 2.37(2) . ?
P1 O28 1.539(17) . ?
P1 O27 1.543(18) . ?
P1 O29 1.56(2) . ?
P1 O25 1.61(2) . ?
P2 O32 1.511(18) . ?
P2 O30 1.545(17) . ?
P2 O31 1.546(17) . ?
P2 O26 1.563(19) . ?
O21 K4 2.915(17) 5_557 ?
O17 K5 2.752(19) 2_556 ?
O17 K4 2.784(17) 5_557 ?
O16 K5 2.80(2) 2_556 ?
O16 K1 3.32(2) 5_557 ?
O5 K5 3.078(16) 6_556 ?
O5 K6 3.11(2) . ?
O50 K5 2.679(17) . ?
O50 K4 3.083(17) 6 ?
O41 K7 2.91(4) . ?
O42 K4 2.807(17) 6 ?
O11 K5 3.245(17) 2_556 ?
O52 K2 2.70(2) . ?
O52 K3 2.84(3) 7_557 ?
O52 K8 3.38(2) . ?
O18 K4 2.69(2) . ?
O18 K5 2.908(19) 6_556 ?
O14 K2 3.32(2) . ?
O37 K3 3.15(3) 7_557 ?
O37 K8 3.19(2) . ?
O51 K3 2.76(2) . ?
O51 K2 2.89(2) . ?
O1 K5 2.88(2) 6_556 ?
O1 K1 2.89(2) . ?
O36 K6 3.02(2) . ?
O45 K6 3.08(3) . ?
O44 K3 3.02(3) . ?
O44 K8 3.27(2) . ?
O49 K4 2.86(2) 6 ?
O15 K1 3.28(2) 5_557 ?
O20 K2 2.81(3) 7_557 ?
O20 K3 3.14(3) 7_557 ?
O6 K6 2.92(3) . ?
O48 K2 2.93(3) 7_557 ?
O48 K3 3.12(3) . ?
O57 K6 2.91(3) 6 ?
K2 K3 2.19(18) 7_557 ?
K2 O80 2.41(15) . ?
K2 O76 2.64(8) . ?
K2 O79 2.72(9) . ?
K2 O20 2.81(3) 7_557 ?
K2 O48 2.93(3) 7_557 ?
K2 O75 3.01(6) . ?
K2 O64 3.12(2) . ?
K2 K8 3.379(12) . ?
K1 O63 2.72(3) . ?
K1 O81 2.85(11) . ?
K1 O62 2.86(2) 5_557 ?
K1 O15 3.28(2) 5_557 ?
K1 O16 3.32(2) 5_557 ?
K1 K4 4.092(13) 5_557 ?
K1 K5 4.267(15) 6_556 ?
K4 O62 2.75(2) . ?
K4 O17 2.784(17) 5_557 ?
K4 O42 2.807(17) 6_556 ?
K4 O49 2.86(2) 6_556 ?
K4 O21 2.915(17) 5_557 ?
K4 O63 2.96(2) 5_557 ?
K4 O50 3.083(17) 6_556 ?
K4 W8 3.595(5) 6_556 ?
K4 W2 3.605(5) 5_557 ?
K4 W5 3.717(6) 6_556 ?
K4 K1 4.092(13) 5_557 ?
K5 O17 2.752(19) 2_556 ?
K5 O74 2.77(5) . ?
K5 O16 2.80(2) 2_556 ?
K5 O1 2.88(2) 6 ?
K5 O18 2.908(19) 6 ?
K5 O63 3.04(2) 6 ?
K5 O5 3.078(16) 6 ?
K5 O11 3.245(17) 2_556 ?
K5 W3 3.721(6) 6 ?
K5 W1 3.770(6) 6 ?
K5 W6 3.828(6) 2_556 ?
K6 O74 2.74(5) 6_556 ?
K6 O57 2.91(3) 6_556 ?
K6 O65 3.41(3) . ?
K6 K5 4.60(2) 6_556 ?
O62 K1 2.86(2) 5_557 ?
O63 K4 2.96(2) 5_557 ?
O63 K5 3.04(2) 6_556 ?
O64 K3 2.25(17) 7_557 ?
O67 K7 3.08(5) . ?
O68 K3 2.58(4) . ?
K7 O41 2.91(4) 2_556 ?
K7 O67 3.08(5) 2_556 ?
K7 W6 4.05(3) 2_556 ?
K7 K5 4.57(2) 2_556 ?
O72 K3 1.87(18) 7_557 ?
K8 K3 2.83(2) . ?
K8 K3 2.83(2) 7_557 ?
K8 O37 3.19(2) 7_557 ?
K8 O44 3.27(2) 7_557 ?
K8 O52 3.38(2) 7_557 ?
K8 K2 3.379(12) 7_557 ?
K8 W4 3.9921(13) 7_557 ?
O74 K6 2.74(5) 6 ?
O75 O76 1.28(8) . ?
O75 O80 1.51(16) . ?
O75 K3 1.94(14) 7_557 ?
O76 K3 2.13(19) 7_557 ?
O79 K3 2.19(18) 7_557 ?
O80 K3 1.48(18) 7_557 ?
K3 O80 1.48(18) 7_557 ?
K3 O72 1.87(18) 7_557 ?
K3 O75 1.94(14) 7_557 ?
K3 O76 2.13(19) 7_557 ?
K3 K2 2.19(18) 7_557 ?
K3 O79 2.19(18) 7_557 ?
K3 O64 2.25(17) 7_557 ?
K3 O52 2.84(3) 7_557 ?
K3 O20 3.14(3) 7_557 ?
K3 O37 3.15(3) 7_557 ?
K3 W4 3.732(16) 7_557 ?
K3 W10 3.924(16) 7_557 ?
